data_7127343
loop_
_publ_author_name
'Spitzer, Fabian'
'Bal\'azs, G\'abor'
'Gra\&sl, Christian'
'Scheer, Manfred'

_publ_section_title
;
 Iron \b-diiminate complexes with As<sub>2</sub>-, As<sub>4</sub>- and
 As<sub>8</sub>-ligands.
;
_journal_issue 86
_journal_name_full 'Chemical communications (Cambridge, England)'
_journal_page_first 13209
_journal_page_last 13212
_journal_paper_doi 10.1039/d0cc05173j
_journal_volume 56
_journal_year 2020
_chemical_formula_moiety '2(C27 H37 As2 Fe N2)'
_chemical_formula_sum 'C54 H74 As4 Fe2 N4'
_chemical_formula_weight 1190.55
_space_group_crystal_system triclinic
_space_group_IT_number 2
_space_group_name_Hall '-P 1'
_space_group_name_H-M_alt 'P -1'
_atom_sites_solution_hydrogens geom
_atom_sites_solution_primary dual
_audit_creation_date 2017-02-06
_audit_creation_method
;
Olex2 1.2-alpha
(compiled 2017.02.06 svn.r3384 for OlexSys, GUI svn.r5312)
;
_audit_update_record
;
2020-07-27 deposited with the CCDC.	2020-09-28 downloaded from the CCDC.
;
_cell_angle_alpha 89.203(4)
_cell_angle_beta 87.031(4)
_cell_angle_gamma 67.239(5)
_cell_formula_units_Z 2
_cell_length_a 13.2431(6)
_cell_length_b 13.9354(8)
_cell_length_c 16.0383(7)
_cell_measurement_reflns_used 14345
_cell_measurement_temperature 123(1)
_cell_measurement_theta_max 74.2620
_cell_measurement_theta_min 3.3650
_cell_volume 2725.6(3)
_computing_cell_refinement 'CrysAlisPro 1.171.38.43 (Rigaku OD, 2015)'
_computing_data_collection 'CrysAlisPro 1.171.38.43 (Rigaku OD, 2015)'
_computing_data_reduction 'CrysAlisPro 1.171.38.43 (Rigaku OD, 2015)'
_computing_molecular_graphics 'Olex2 (Dolomanov et al., 2009)'
_computing_publication_material 'Olex2 (Dolomanov et al., 2009)'
_computing_structure_refinement 'ShelXL (Sheldrick, 2015)'
_computing_structure_solution 'ShelXT (Sheldrick, 2015)'
_diffrn_ambient_environment N~2~
_diffrn_ambient_temperature 123(1)
_diffrn_detector 'CCD plate'
_diffrn_detector_area_resol_mean 8.3636
_diffrn_detector_type TitanS2
_diffrn_measured_fraction_theta_full 1.000
_diffrn_measured_fraction_theta_max 0.982
_diffrn_measurement_details
;
List of Runs (angles in degrees, time in seconds):

  # Type    Start    End  Width  t~exp~   \w     \q     \k     \f   Frames
#--------------------------------------------------------------------------
  1  \w     21.00  78.00   0.50    1.00    --   44.08  38.00 -90.00  114
  2  \w     84.00 111.00   0.50    1.00    --   44.08  38.00 -90.00   54
  3  \w    108.00 176.00   0.50    8.00    --  104.50  77.00   0.00  136
  4  \w    124.00 172.00   0.50    8.00    --  104.50  61.00  30.00   96
  5  \w    107.00 176.00   0.50    8.00    --  104.50  77.00 -30.00  138
  6  \w    122.00 149.00   0.50    8.00    --  104.50  77.00-120.00   54
  7  \w     79.00 105.00   0.50    8.00    --  104.50  61.00-120.00   52
  8  \w     80.00 107.00   0.50    8.00    --  104.50  61.00-150.00   54
  9  \w     75.00 102.00   0.50    8.00    --  104.50  77.00-180.00   54
 10  \w     74.00 175.00   0.50    8.00    --  104.50  77.00-150.00  202
 11  \w     79.00 121.00   0.50    8.00    --  104.50  61.00 -30.00   84
 12  \w     79.00 174.00   0.50    8.00    --  104.50  61.00  60.00  190
 13  \w     79.00 138.00   0.50    8.00    --  104.50  61.00 -90.00  118
 14  \w     79.00 107.00   0.50    8.00    --  104.50  61.00  30.00   56
 15  \w     79.00 107.00   0.50    8.00    --  104.50  61.00   0.00   56
 16  \w     74.00 100.00   0.50    8.00    --  104.50  77.00   0.00   52
 17  \w     74.00 100.00   0.50    8.00    --  104.50  77.00 -30.00   52
 18  \w     74.00 100.00   0.50    8.00    --  104.50  77.00 -60.00   52
 19  \w     74.00 100.00   0.50    8.00    --  104.50  77.00 -90.00   52
 20  \w     74.00 100.00   0.50    8.00    --  104.50  77.00-120.00   52
 21  \w     74.00 172.00   0.50    8.00    --  104.50  77.00 -77.62  196
 22  \w     80.00 172.00   0.50    8.00    --  104.50  61.00 120.00  184
 23  \w     74.00 129.00   0.50    8.00    --  104.50  77.00 150.00  110
 24  \w     79.00 105.00   0.50    8.00    --  104.50  61.00 150.00   52
 25  \w     74.00 100.00   0.50    8.00    --  104.50  77.00 120.00   52
 26  \w     79.00 155.00   0.50    8.00    --  104.50  61.00  90.00  152
 27  \w     76.00 155.00   0.50    8.00    --  104.50  71.00 170.44  158
 28  \w     74.00 100.00   0.50    8.00    --  104.50  77.00  30.00   52
 29  \w     74.00 100.00   0.50    8.00    --  104.50  77.00  60.00   52
 30  \w     74.00 101.00   0.50    8.00    --  104.50  77.00  90.00   54
 31  \w     45.00  93.00   0.50    1.00    --   44.08 167.00  15.00   96
 32  \w     14.00  99.00   0.50    1.00    --   44.08  77.00   0.00  170
 33  \w     20.00  58.00   0.50    1.00    --   44.08  57.00  90.00   76
 34  \w     16.00 110.00   0.50    1.00    --   44.08  77.00 150.00  188
 35  \w     14.00  97.00   0.50    1.00    --   44.08  77.00  90.00  166
 36  \w     15.00 116.00   0.50    1.00    --   44.08  77.00 -90.00  202
 37  \w     50.00  95.00   0.50    8.00    --  104.50 -45.00 -60.00   90
 38  \w     56.00 119.00   0.50    8.00    --  104.50-125.00 -30.00  126
 39  \w     34.00 129.00   0.50    1.00    --   44.08-178.00 -90.00  190
 40  \w     24.00 109.00   0.50    8.00    --  104.50 -94.00 -30.00  170
 41  \w     31.00 114.00   0.50    8.00    --  104.50-116.00 140.00  166
 42  \w     34.00 133.00   0.50    8.00    --  104.50 -77.00 150.00  198
 43  \w     23.00  95.00   0.50    8.00    --  104.50 -94.00  60.00  144
 44  \w     16.00  46.00   0.50    1.00    --   44.08  77.00-150.00   60
 45  \w   -130.00 -40.00   0.50    1.00    --  -44.08 178.00 -90.00  180
;
_diffrn_measurement_device 'four-circle diffractometer'
_diffrn_measurement_device_type 'GV1000, TitanS2'
_diffrn_measurement_method '\w scans'
_diffrn_orient_matrix_type 'CrysAlisPro convention (1999,Acta A55,543-557)'
_diffrn_orient_matrix_UB_11 -0.0184679000
_diffrn_orient_matrix_UB_12 -0.0111668000
_diffrn_orient_matrix_UB_13 0.0946603000
_diffrn_orient_matrix_UB_21 0.1245229000
_diffrn_orient_matrix_UB_22 -0.0574218000
_diffrn_orient_matrix_UB_23 0.0078620000
_diffrn_orient_matrix_UB_31 0.0103944000
_diffrn_orient_matrix_UB_32 0.1046488000
_diffrn_orient_matrix_UB_33 0.0151493000
_diffrn_radiation_monochromator mirror
_diffrn_radiation_probe x-ray
_diffrn_radiation_type CuK\a
_diffrn_radiation_wavelength 1.54184
_diffrn_reflns_av_R_equivalents 0.0600
_diffrn_reflns_av_unetI/netI 0.0427
_diffrn_reflns_Laue_measured_fraction_full 1.000
_diffrn_reflns_Laue_measured_fraction_max 0.982
_diffrn_reflns_limit_h_max 16
_diffrn_reflns_limit_h_min -16
_diffrn_reflns_limit_k_max 17
_diffrn_reflns_limit_k_min -15
_diffrn_reflns_limit_l_max 19
_diffrn_reflns_limit_l_min -19
_diffrn_reflns_number 45715
_diffrn_reflns_point_group_measured_fraction_full 1.000
_diffrn_reflns_point_group_measured_fraction_max 0.982
_diffrn_reflns_theta_full 67.684
_diffrn_reflns_theta_max 74.322
_diffrn_reflns_theta_min 2.759
_diffrn_source 'gradient vaccum rotating-anode X-ray tube'
_diffrn_source_type 'GV1000 (Cu) X-ray Source'
_exptl_absorpt_coefficient_mu 7.246
_exptl_absorpt_correction_T_max 0.796
_exptl_absorpt_correction_T_min 0.606
_exptl_absorpt_correction_type gaussian
_exptl_absorpt_process_details
;
CrysAlisPro 1.171.38.43 (Rigaku Oxford Diffraction, 2015)
Numerical absorption correction based on gaussian integration over
			a multifaceted crystal model
Empirical absorption correction using spherical harmonics,
 implemented in SCALE3 ABSPACK scaling algorithm.
;
_exptl_crystal_colour 'dark brown'
_exptl_crystal_colour_modifier dark
_exptl_crystal_colour_primary brown
_exptl_crystal_density_diffrn 1.451
_exptl_crystal_description block
_exptl_crystal_F_000 1220
_exptl_crystal_recrystallization_method 'from saturated Et2O solution'
_exptl_crystal_size_max 0.101
_exptl_crystal_size_mid 0.079
_exptl_crystal_size_min 0.04
_refine_diff_density_max 1.448
_refine_diff_density_min -1.080
_refine_diff_density_rms 0.108
_refine_ls_extinction_method none
_refine_ls_goodness_of_fit_ref 1.056
_refine_ls_hydrogen_treatment constr
_refine_ls_matrix_type full
_refine_ls_number_parameters 666
_refine_ls_number_reflns 10933
_refine_ls_number_restraints 60
_refine_ls_restrained_S_all 1.054
_refine_ls_R_factor_all 0.0568
_refine_ls_R_factor_gt 0.0498
_refine_ls_shift/su_max 0.001
_refine_ls_shift/su_mean 0.000
_refine_ls_structure_factor_coef Fsqd
_refine_ls_weighting_details 'w=1/[\s^2^(Fo^2^)+(0.0879P)^2^+1.8752P] where P=(Fo^2^+2Fc^2^)/3'
_refine_ls_weighting_scheme calc
_refine_ls_wR_factor_gt 0.1385
_refine_ls_wR_factor_ref 0.1461
_reflns_Friedel_coverage 0.000
_reflns_number_gt 9491
_reflns_number_total 10933
_reflns_threshold_expression 'I > 2\s(I)'
_cod_data_source_file d0cc05173j2.cif
_cod_data_source_block fs265_abs
_cod_depositor_comments 'Adding full bibliography for 7127343--7127347.cif.'
_cod_original_cell_volume 2725.6(2)
_cod_database_code 7127343
_shelx_shelxl_version_number 2016/6
_chemical_oxdiff_formula C54H74As4Fe2N4
_chemical_oxdiff_usercomment 'brown block'
_shelx_space_group_comment
;
The symmetry employed for this shelxl refinement is uniquely defined
by the following loop, which should always be used as a source of
symmetry information in preference to the above space-group names.
They are only intended as comments.
;
_reflns_odcompleteness_completeness 100.00
_reflns_odcompleteness_iscentric 1
_reflns_odcompleteness_theta 66.97
_olex2_refinement_description
;
1. Fixed Uiso
 At 1.2 times of:
  All C(H) groups
 At 1.5 times of:
  All C(H,H,H) groups
2. Uiso/Uaniso restraints and constraints
Uanis(N4) \\sim Ueq, Uanis(N4A) \\sim Ueq, Uanis(C30) \\sim Ueq, Uanis(C30A)
\\sim Ueq, Uanis(C29) \\sim Ueq, Uanis(C29A) \\sim Ueq, Uanis(C28) \\sim Ueq,
Uanis(C28A) \\sim Ueq, Uanis(N3) \\sim Ueq, Uanis(N3A) \\sim Ueq: with sigma of
0.005 and sigma for terminal atoms of 0.01
3. Others
 Sof(N3)=Sof(N4)=Sof(C28)=Sof(H28)=Sof(C30)=Sof(H30)=Sof(C29)=Sof(H29)=
 Sof(As6)=Sof(As5)=Sof(Fe2B)=1-FVAR(1)
 Sof(Fe2A)=Sof(As3)=Sof(As4)=Sof(N3A)=Sof(C28A)=Sof(H28A)=Sof(C29A)=Sof(H29A)=
 Sof(C30A)=Sof(H30A)=Sof(N4A)=FVAR(1)
4.a Ternary CH refined with riding coordinates:
 C13(H13), C10(H10), C22(H22), C25(H25), C40(H40), C52(H52), C49(H49), C37(H37)
4.b Aromatic/amide H refined with riding coordinates:
 C6(H6), C3(H3), C1(H1), C8(H8), C2(H2), C7(H7), C20(H20), C18(H18), C19(H19),
 C28(H28), C30(H30), C29(H29), C45(H45), C47(H47), C33(H33), C35(H35), C46(H46),
  C34(H34), C28A(H28A), C29A(H29A), C30A(H30A)
4.c Idealised Me refined as rotating group:
 C15(H15A,H15B,H15C), C11(H11A,H11B,H11C), C14(H14A,H14B,H14C), C12(H12A,H12B,
 H12C), C23(H23A,H23B,H23C), C24(H24A,H24B,H24C), C26(H26A,H26B,H26C), C27(H27A,
 H27B,H27C), C53(H53A,H53B,H53C), C54(H54A,H54B,H54C), C51(H51A,H51B,H51C),
 C50(H50A,H50B,H50C), C42(H42A,H42B,H42C), C41(H41A,H41B,H41C), C39(H39A,H39B,
 H39C), C38(H38A,H38B,H38C)
;
_olex2_submission_special_instructions 'No special instructions were received'
_oxdiff_exptl_absorpt_empirical_details
;
Empirical correction (ABSPACK) includes:
- Absorption correction using spherical harmonics
- Frame scaling
;
_oxdiff_exptl_absorpt_empirical_full_max 1.579
_oxdiff_exptl_absorpt_empirical_full_min 0.671

loop_
_space_group_symop_operation_xyz
'x, y, z'
'-x, -y, -z'

loop_
_atom_site_label
_atom_site_type_symbol
_atom_site_fract_x
_atom_site_fract_y
_atom_site_fract_z
_atom_site_U_iso_or_equiv
_atom_site_adp_type
_atom_site_occupancy
_atom_site_site_symmetry_order
_atom_site_calc_flag
_atom_site_refinement_flags_posn
_atom_site_refinement_flags_adp
_atom_site_refinement_flags_occupancy
_atom_site_disorder_assembly
_atom_site_disorder_group
As1 As 1.05281(4) 0.36648(3) -0.50205(3) 0.04097(13) Uani 1 1 d . . . . .
As2 As 0.99648(4) 0.50260(4) -0.60755(3) 0.04026(13) Uani 1 1 d . . . . .
N1 N 0.7867(3) 0.4170(2) -0.42542(18) 0.0347(6) Uani 1 1 d . . . . .
N2 N 0.7162(2) 0.5882(2) -0.54190(18) 0.0317(6) Uani 1 1 d . . . . .
C4 C 0.7138(3) 0.6528(3) -0.6137(2) 0.0318(7) Uani 1 1 d . . . . .
C16 C 0.8565(3) 0.3153(3) -0.3968(2) 0.0369(8) Uani 1 1 d . . . . .
C5 C 0.7351(3) 0.6063(3) -0.6939(2) 0.0317(7) Uani 1 1 d . . . . .
C21 C 0.8975(3) 0.3034(3) -0.3169(2) 0.0370(8) Uani 1 1 d . . . . .
C9 C 0.6936(3) 0.7584(3) -0.6032(2) 0.0352(7) Uani 1 1 d . . . . .
C6 C 0.7329(3) 0.6689(3) -0.7625(2) 0.0392(8) Uani 1 1 d . . . . .
H6 H 0.746555 0.639367 -0.817035 0.047 Uiso 1 1 calc R . . . .
C3 C 0.6193(3) 0.5927(3) -0.5109(2) 0.0375(8) Uani 1 1 d . . . . .
H3 H 0.556326 0.642280 -0.535020 0.045 Uiso 1 1 calc R . . . .
C1 C 0.6800(3) 0.4465(3) -0.4120(2) 0.0395(8) Uani 1 1 d . . . . .
H1 H 0.655231 0.405306 -0.375123 0.047 Uiso 1 1 calc R . . . .
C8 C 0.6926(3) 0.8175(3) -0.6748(3) 0.0428(9) Uani 1 1 d . . . . .
H8 H 0.678855 0.889338 -0.669058 0.051 Uiso 1 1 calc R . . . .
C13 C 0.7550(3) 0.4923(3) -0.7044(2) 0.0364(8) Uani 1 1 d . . . . .
H13 H 0.789550 0.455537 -0.652928 0.044 Uiso 1 1 calc R . . . .
C2 C 0.6008(3) 0.5325(4) -0.4469(3) 0.0433(9) Uani 1 1 d . . . . .
H2 H 0.527440 0.551913 -0.425185 0.052 Uiso 1 1 calc R . . . .
C10 C 0.6710(3) 0.8092(3) -0.5171(2) 0.0415(9) Uani 1 1 d . . . . .
H10 H 0.704289 0.753003 -0.475565 0.050 Uiso 1 1 calc R . . . .
C22 C 0.8563(4) 0.3896(3) -0.2521(2) 0.0421(9) Uani 1 1 d . . . . .
H22 H 0.825603 0.457506 -0.282014 0.051 Uiso 1 1 calc R . . . .
C7 C 0.7110(4) 0.7736(3) -0.7527(2) 0.0440(9) Uani 1 1 d . . . . .
H7 H 0.708784 0.815366 -0.800446 0.053 Uiso 1 1 calc R . . . .
C17 C 0.8877(4) 0.2316(3) -0.4531(3) 0.0462(10) Uani 1 1 d . . . . .
C15 C 0.6471(4) 0.4773(4) -0.7113(3) 0.0484(10) Uani 1 1 d . . . . .
H15A H 0.599152 0.506634 -0.661627 0.073 Uiso 1 1 calc GR . . . .
H15B H 0.662208 0.402877 -0.715529 0.073 Uiso 1 1 calc GR . . . .
H15C H 0.610759 0.512846 -0.761172 0.073 Uiso 1 1 calc GR . . . .
C20 C 0.9759(4) 0.2058(3) -0.2961(3) 0.0466(9) Uani 1 1 d . . . . .
H20 H 1.006698 0.196413 -0.242878 0.056 Uiso 1 1 calc R . . . .
C18 C 0.9640(5) 0.1357(3) -0.4287(3) 0.0543(11) Uani 1 1 d . . . . .
H18 H 0.985519 0.077790 -0.465730 0.065 Uiso 1 1 calc R . . . .
C19 C 1.0089(4) 0.1236(4) -0.3511(3) 0.0550(11) Uani 1 1 d . . . . .
H19 H 1.062664 0.058314 -0.336090 0.066 Uiso 1 1 calc R . . . .
C11 C 0.7232(4) 0.8892(4) -0.5085(3) 0.0529(11) Uani 1 1 d . . . . .
H11A H 0.800429 0.858307 -0.528090 0.079 Uiso 1 1 calc GR . . . .
H11B H 0.717983 0.909914 -0.449810 0.079 Uiso 1 1 calc GR . . . .
H11C H 0.684431 0.950447 -0.542163 0.079 Uiso 1 1 calc GR . . . .
C14 C 0.8341(4) 0.4404(4) -0.7792(3) 0.0462(9) Uani 1 1 d . . . . .
H14A H 0.800714 0.471900 -0.831111 0.069 Uiso 1 1 calc GR . . . .
H14B H 0.849185 0.365762 -0.779879 0.069 Uiso 1 1 calc GR . . . .
H14C H 0.902855 0.450346 -0.774131 0.069 Uiso 1 1 calc GR . . . .
C12 C 0.5473(4) 0.8594(4) -0.4948(3) 0.0519(11) Uani 1 1 d . . . . .
H12A H 0.511401 0.911410 -0.536963 0.078 Uiso 1 1 calc GR . . . .
H12B H 0.534952 0.893188 -0.439941 0.078 Uiso 1 1 calc GR . . . .
H12C H 0.516583 0.805697 -0.493402 0.078 Uiso 1 1 calc GR . . . .
C25 C 0.8386(5) 0.2433(4) -0.5385(3) 0.0572(12) Uani 1 1 d . . . . .
H25 H 0.806613 0.319487 -0.550892 0.069 Uiso 1 1 calc R . . . .
C23 C 0.9450(5) 0.3932(5) -0.1962(3) 0.0620(13) Uani 1 1 d . . . . .
H23A H 0.968946 0.331614 -0.160433 0.093 Uiso 1 1 calc GR . . . .
H23B H 0.915247 0.456099 -0.161333 0.093 Uiso 1 1 calc GR . . . .
H23C H 1.007626 0.394092 -0.231059 0.093 Uiso 1 1 calc GR . . . .
C24 C 0.7622(5) 0.3775(4) -0.1972(3) 0.0574(12) Uani 1 1 d . . . . .
H24A H 0.701373 0.384049 -0.232175 0.086 Uiso 1 1 calc GR . . . .
H24B H 0.736813 0.431875 -0.154039 0.086 Uiso 1 1 calc GR . . . .
H24C H 0.789024 0.308968 -0.170798 0.086 Uiso 1 1 calc GR . . . .
C26 C 0.9227(6) 0.1913(5) -0.6090(3) 0.0737(17) Uani 1 1 d . . . . .
H26A H 0.980659 0.218682 -0.610164 0.111 Uiso 1 1 calc GR . . . .
H26B H 0.886887 0.205615 -0.662292 0.111 Uiso 1 1 calc GR . . . .
H26C H 0.954773 0.115964 -0.599859 0.111 Uiso 1 1 calc GR . . . .
C27 C 0.7455(7) 0.2062(7) -0.5368(4) 0.090(2) Uani 1 1 d . . . . .
H27A H 0.773170 0.132002 -0.523135 0.135 Uiso 1 1 calc GR . . . .
H27B H 0.713618 0.216958 -0.591618 0.135 Uiso 1 1 calc GR . . . .
H27C H 0.689144 0.245604 -0.494387 0.135 Uiso 1 1 calc GR . . . .
C40 C 0.2702(3) 0.8099(4) -0.0451(3) 0.0435(9) Uani 1 1 d . . . . .
H40 H 0.345586 0.805484 -0.061998 0.052 Uiso 1 1 calc R . . . .
N3 N 0.6263(5) 0.7591(6) -0.0505(4) 0.0282(15) Uani 0.765(6) 1 d . U P A 1
N4 N 0.4368(6) 0.8085(6) 0.0664(5) 0.0266(14) Uani 0.765(6) 1 d . U P A 1
C28 C 0.6485(5) 0.6666(7) -0.0159(4) 0.0305(14) Uani 0.765(6) 1 d . U P A 1
H28 H 0.710503 0.610708 -0.039275 0.037 Uiso 0.765(6) 1 calc R . P A 1
C43 C 0.6917(3) 0.7494(3) -0.1258(2) 0.0384(8) Uani 1 1 d . . . . .
C30 C 0.4882(6) 0.7092(7) 0.0826(5) 0.0328(15) Uani 0.765(6) 1 d . U P A 1
H30 H 0.450738 0.679858 0.120593 0.039 Uiso 0.765(6) 1 calc R . P A 1
C31 C 0.3247(3) 0.8487(3) 0.0972(2) 0.0327(7) Uani 1 1 d . . . . .
C29 C 0.5907(5) 0.6417(6) 0.0512(4) 0.0337(13) Uani 0.765(6) 1 d . U P A 1
H29 H 0.623366 0.575456 0.076385 0.040 Uiso 0.765(6) 1 calc R . P A 1
C44 C 0.6430(3) 0.7486(3) -0.2014(2) 0.0417(9) Uani 1 1 d . . . . .
C48 C 0.7985(3) 0.7457(3) -0.1238(3) 0.0415(9) Uani 1 1 d . . . . .
C32 C 0.2424(3) 0.8564(3) 0.0420(2) 0.0368(8) Uani 1 1 d . . . . .
C36 C 0.2991(3) 0.8821(3) 0.1808(2) 0.0338(7) Uani 1 1 d . . . . .
C52 C 0.5295(4) 0.7462(4) -0.2023(3) 0.0488(10) Uani 1 1 d . . . . .
H52 H 0.488333 0.781886 -0.150122 0.059 Uiso 1 1 calc R . . . .
C45 C 0.7039(4) 0.7435(4) -0.2757(3) 0.0529(11) Uani 1 1 d . . . . .
H45 H 0.672726 0.741990 -0.327450 0.063 Uiso 1 1 calc R . . . .
C47 C 0.8549(4) 0.7424(4) -0.2016(3) 0.0527(11) Uani 1 1 d . . . . .
H47 H 0.927157 0.741344 -0.202537 0.063 Uiso 1 1 calc R . . . .
C49 C 0.8554(3) 0.7380(3) -0.0432(3) 0.0461(10) Uani 1 1 d . . . . .
H49 H 0.798117 0.760318 0.003571 0.055 Uiso 1 1 calc R . . . .
C33 C 0.1333(3) 0.9038(3) 0.0721(3) 0.0427(9) Uani 1 1 d . . . . .
H33 H 0.076270 0.911494 0.035787 0.051 Uiso 1 1 calc R . . . .
C37 C 0.3862(3) 0.8664(3) 0.2432(2) 0.0369(8) Uani 1 1 d . . . . .
H37 H 0.457357 0.852940 0.211272 0.044 Uiso 1 1 calc R . . . .
C35 C 0.1880(3) 0.9289(3) 0.2070(3) 0.0409(8) Uani 1 1 d . . . . .
H35 H 0.168635 0.953457 0.262851 0.049 Uiso 1 1 calc R . . . .
C53 C 0.4632(5) 0.8040(5) -0.2756(3) 0.0678(15) Uani 1 1 d . . . . .
H53A H 0.462824 0.874421 -0.278488 0.102 Uiso 1 1 calc GR . . . .
H53B H 0.387748 0.808103 -0.267744 0.102 Uiso 1 1 calc GR . . . .
H53C H 0.496486 0.766519 -0.327720 0.102 Uiso 1 1 calc GR . . . .
C54 C 0.5354(5) 0.6345(5) -0.1991(3) 0.0654(14) Uani 1 1 d . . . . .
H54A H 0.574778 0.596861 -0.249629 0.098 Uiso 1 1 calc GR . . . .
H54B H 0.460941 0.635272 -0.195688 0.098 Uiso 1 1 calc GR . . . .
H54C H 0.574126 0.599619 -0.149878 0.098 Uiso 1 1 calc GR . . . .
C46 C 0.8093(4) 0.7407(4) -0.2751(3) 0.0611(13) Uani 1 1 d . . . . .
H46 H 0.849918 0.737579 -0.326239 0.073 Uiso 1 1 calc R . . . .
C51 C 0.9322(4) 0.6257(4) -0.0278(4) 0.0582(12) Uani 1 1 d . . . . .
H51A H 0.889425 0.582096 -0.021251 0.087 Uiso 1 1 calc GR . . . .
H51B H 0.971139 0.622598 0.023180 0.087 Uiso 1 1 calc GR . . . .
H51C H 0.985370 0.600434 -0.075256 0.087 Uiso 1 1 calc GR . . . .
C50 C 0.9208(4) 0.8079(5) -0.0421(5) 0.0683(15) Uani 1 1 d . . . . .
H50A H 0.986413 0.778614 -0.079485 0.102 Uiso 1 1 calc GR . . . .
H50B H 0.942567 0.811813 0.014854 0.102 Uiso 1 1 calc GR . . . .
H50C H 0.875170 0.877814 -0.060808 0.102 Uiso 1 1 calc GR . . . .
C34 C 0.1066(3) 0.9398(3) 0.1532(3) 0.0461(10) Uani 1 1 d . . . . .
H34 H 0.031803 0.972141 0.172026 0.055 Uiso 1 1 calc R . . . .
C42 C 0.2737(4) 0.6987(4) -0.0435(3) 0.0565(11) Uani 1 1 d . . . . .
H42A H 0.326844 0.657266 -0.003580 0.085 Uiso 1 1 calc GR . . . .
H42B H 0.295655 0.667489 -0.099286 0.085 Uiso 1 1 calc GR . . . .
H42C H 0.200918 0.700245 -0.026614 0.085 Uiso 1 1 calc GR . . . .
C41 C 0.1936(4) 0.8741(5) -0.1105(3) 0.0562(12) Uani 1 1 d . . . . .
H41A H 0.120204 0.874176 -0.098734 0.084 Uiso 1 1 calc GR . . . .
H41B H 0.221396 0.843876 -0.165937 0.084 Uiso 1 1 calc GR . . . .
H41C H 0.189803 0.945714 -0.108962 0.084 Uiso 1 1 calc GR . . . .
C39 C 0.4005(4) 0.7712(4) 0.2984(3) 0.0487(10) Uani 1 1 d . . . . .
H39A H 0.331287 0.782175 0.329548 0.073 Uiso 1 1 calc GR . . . .
H39B H 0.457891 0.761756 0.337612 0.073 Uiso 1 1 calc GR . . . .
H39C H 0.421532 0.708951 0.263066 0.073 Uiso 1 1 calc GR . . . .
C38 C 0.3609(4) 0.9619(4) 0.2990(3) 0.0523(10) Uani 1 1 d . . . . .
H38A H 0.337790 1.024793 0.264734 0.078 Uiso 1 1 calc GR . . . .
H38B H 0.426792 0.955395 0.327777 0.078 Uiso 1 1 calc GR . . . .
H38C H 0.301999 0.966755 0.340396 0.078 Uiso 1 1 calc GR . . . .
Fe1 Fe 0.85634(4) 0.50134(4) -0.49115(3) 0.02918(14) Uani 1 1 d . . . . .
Fe2A Fe 0.5219(6) 0.8561(5) 0.0100(4) 0.0265(11) Uani 0.235(6) 1 d . . P A 2
As6 As 0.34685(11) 1.03557(10) -0.03413(6) 0.0310(3) Uani 0.765(6) 1 d . . P A 1
As5 As 0.49239(12) 0.99653(6) -0.12429(5) 0.0324(3) Uani 0.765(6) 1 d . . P A 1
Fe2B Fe 0.51538(14) 0.88974(17) 0.00275(11) 0.0217(3) Uani 0.765(6) 1 d . . P A 1
As3 As 0.5448(8) 0.9805(3) -0.1022(4) 0.062(2) Uani 0.235(6) 1 d . . P A 2
As4 As 0.3670(7) 1.0278(5) -0.0256(5) 0.088(3) Uani 0.235(6) 1 d . . P A 2
N3A N 0.6354(16) 0.7285(18) -0.0404(13) 0.019(4) Uani 0.235(6) 1 d . U P A 2
C28A C 0.647(2) 0.633(2) -0.0136(17) 0.031(6) Uani 0.235(6) 1 d . U P A 2
H28A H 0.705407 0.576397 -0.040148 0.037 Uiso 0.235(6) 1 calc R . P A 2
C29A C 0.5835(17) 0.6069(19) 0.0495(14) 0.035(5) Uani 0.235(6) 1 d . U P A 2
H29A H 0.610234 0.538172 0.071084 0.042 Uiso 0.235(6) 1 calc R . P A 2
C30A C 0.4794(19) 0.6809(19) 0.0821(16) 0.029(6) Uani 0.235(6) 1 d . U P A 2
H30A H 0.435168 0.655280 0.116775 0.035 Uiso 0.235(6) 1 calc R . P A 2
N4A N 0.442(3) 0.780(2) 0.067(2) 0.034(7) Uani 0.235(6) 1 d . U P A 2

loop_
_atom_site_aniso_label
_atom_site_aniso_U_11
_atom_site_aniso_U_22
_atom_site_aniso_U_33
_atom_site_aniso_U_23
_atom_site_aniso_U_13
_atom_site_aniso_U_12
As1 0.0402(2) 0.0295(2) 0.0534(3) 0.00334(18) -0.00624(18) -0.01329(17)
As2 0.0400(2) 0.0507(3) 0.0335(2) 0.00501(18) -0.00717(16) -0.02087(19)
N1 0.0501(17) 0.0307(15) 0.0273(13) 0.0027(11) -0.0070(12) -0.0194(13)
N2 0.0372(15) 0.0288(15) 0.0287(13) -0.0003(11) -0.0050(11) -0.0119(12)
C4 0.0304(16) 0.0354(18) 0.0281(16) 0.0017(13) -0.0079(12) -0.0102(14)
C16 0.052(2) 0.0282(18) 0.0353(18) 0.0038(14) -0.0004(15) -0.0215(16)
C5 0.0280(15) 0.0349(18) 0.0305(16) -0.0008(13) -0.0064(12) -0.0098(13)
C21 0.051(2) 0.0346(19) 0.0304(17) 0.0061(14) -0.0037(15) -0.0215(16)
C9 0.0347(17) 0.0293(17) 0.0347(17) 0.0007(14) -0.0074(14) -0.0039(14)
C6 0.0385(18) 0.049(2) 0.0282(16) 0.0020(15) -0.0053(14) -0.0142(16)
C3 0.0332(17) 0.043(2) 0.0347(17) -0.0018(15) -0.0022(14) -0.0133(15)
C1 0.051(2) 0.046(2) 0.0300(17) 0.0030(15) 0.0009(15) -0.0279(18)
C8 0.044(2) 0.0314(19) 0.047(2) 0.0043(16) -0.0047(16) -0.0076(16)
C13 0.0413(18) 0.040(2) 0.0299(16) -0.0035(14) -0.0104(14) -0.0173(16)
C2 0.042(2) 0.053(2) 0.0384(19) 0.0028(17) -0.0005(15) -0.0227(18)
C10 0.051(2) 0.0320(19) 0.0350(18) -0.0033(15) -0.0075(16) -0.0083(16)
C22 0.064(2) 0.036(2) 0.0304(17) 0.0042(15) -0.0107(16) -0.0226(18)
C7 0.050(2) 0.044(2) 0.0325(18) 0.0136(16) -0.0076(16) -0.0118(18)
C17 0.074(3) 0.036(2) 0.0363(19) 0.0000(16) 0.0011(18) -0.031(2)
C15 0.051(2) 0.056(3) 0.047(2) -0.0061(19) -0.0048(18) -0.030(2)
C20 0.060(2) 0.035(2) 0.044(2) 0.0108(16) -0.0057(18) -0.0187(18)
C18 0.085(3) 0.031(2) 0.048(2) -0.0007(17) 0.007(2) -0.024(2)
C19 0.071(3) 0.032(2) 0.056(3) 0.0092(18) 0.001(2) -0.014(2)
C11 0.063(3) 0.035(2) 0.056(3) -0.0079(18) -0.005(2) -0.014(2)
C14 0.047(2) 0.048(2) 0.044(2) -0.0156(18) -0.0023(17) -0.0177(18)
C12 0.053(2) 0.045(2) 0.045(2) -0.0061(18) 0.0061(18) -0.0057(19)
C25 0.098(4) 0.047(3) 0.037(2) -0.0030(18) -0.009(2) -0.038(3)
C23 0.088(4) 0.067(3) 0.041(2) 0.007(2) -0.024(2) -0.038(3)
C24 0.074(3) 0.057(3) 0.043(2) 0.001(2) 0.008(2) -0.029(2)
C26 0.126(5) 0.072(4) 0.040(2) -0.012(2) 0.007(3) -0.058(4)
C27 0.117(6) 0.133(7) 0.051(3) -0.004(4) -0.017(3) -0.082(5)
C40 0.0405(19) 0.060(3) 0.0386(19) 0.0028(18) -0.0080(16) -0.0286(19)
N3 0.032(2) 0.027(3) 0.025(2) 0.006(2) -0.0070(16) -0.011(2)
N4 0.026(2) 0.027(3) 0.024(2) 0.001(2) -0.0066(14) -0.007(2)
C28 0.033(2) 0.028(3) 0.029(2) -0.001(3) -0.0074(17) -0.009(2)
C43 0.0348(18) 0.042(2) 0.0358(18) -0.0116(15) 0.0044(14) -0.0124(15)
C30 0.039(3) 0.035(3) 0.030(2) 0.005(2) -0.0040(18) -0.021(3)
C31 0.0304(16) 0.0394(19) 0.0303(16) 0.0053(14) -0.0030(13) -0.0157(14)
C29 0.037(2) 0.029(3) 0.033(2) 0.008(2) -0.0084(18) -0.010(2)
C44 0.047(2) 0.043(2) 0.0326(18) -0.0072(15) 0.0000(15) -0.0145(17)
C48 0.0282(17) 0.035(2) 0.056(2) -0.0068(17) 0.0024(16) -0.0067(15)
C32 0.0328(17) 0.041(2) 0.0422(19) 0.0063(16) -0.0050(14) -0.0206(15)
C36 0.0350(17) 0.0328(18) 0.0345(17) 0.0037(14) 0.0004(14) -0.0144(14)
C52 0.049(2) 0.061(3) 0.038(2) -0.0126(19) -0.0067(17) -0.023(2)
C45 0.060(3) 0.052(3) 0.036(2) -0.0035(18) 0.0075(18) -0.010(2)
C47 0.038(2) 0.042(2) 0.069(3) 0.005(2) 0.0104(19) -0.0069(17)
C49 0.0326(18) 0.039(2) 0.065(3) -0.0071(19) -0.0094(17) -0.0110(16)
C33 0.0347(18) 0.045(2) 0.052(2) 0.0159(18) -0.0092(16) -0.0194(16)
C37 0.0444(19) 0.040(2) 0.0295(16) 0.0018(14) -0.0003(14) -0.0198(16)
C35 0.0396(19) 0.037(2) 0.042(2) 0.0042(16) 0.0039(15) -0.0119(16)
C53 0.067(3) 0.085(4) 0.046(3) -0.009(3) -0.013(2) -0.022(3)
C54 0.074(3) 0.079(4) 0.056(3) -0.007(3) -0.014(2) -0.042(3)
C46 0.060(3) 0.055(3) 0.050(3) 0.001(2) 0.017(2) -0.005(2)
C51 0.046(2) 0.043(2) 0.075(3) -0.007(2) -0.020(2) -0.0036(19)
C50 0.046(2) 0.056(3) 0.108(5) -0.015(3) -0.007(3) -0.024(2)
C34 0.0328(18) 0.042(2) 0.060(3) 0.0125(18) 0.0044(17) -0.0112(16)
C42 0.063(3) 0.059(3) 0.053(3) -0.005(2) -0.012(2) -0.028(2)
C41 0.060(3) 0.078(3) 0.049(2) 0.016(2) -0.023(2) -0.044(3)
C39 0.058(2) 0.056(3) 0.036(2) 0.0143(18) -0.0089(18) -0.027(2)
C38 0.064(3) 0.057(3) 0.040(2) -0.0080(19) 0.0004(19) -0.028(2)
Fe1 0.0361(3) 0.0251(3) 0.0277(3) 0.0026(2) -0.0063(2) -0.0129(2)
Fe2A 0.0360(18) 0.017(3) 0.0321(19) 0.0027(19) -0.0014(12) -0.016(2)
As6 0.0280(4) 0.0270(4) 0.0375(5) 0.0041(2) -0.0082(3) -0.0093(3)
As5 0.0456(6) 0.0286(3) 0.0234(3) 0.0039(2) -0.0057(3) -0.0143(3)
Fe2B 0.0248(4) 0.0194(8) 0.0207(4) 0.0050(6) -0.0050(3) -0.0079(6)
As3 0.100(5) 0.0386(15) 0.053(2) -0.0067(14) 0.017(3) -0.034(2)
As4 0.070(3) 0.035(2) 0.173(6) 0.011(2) -0.030(3) -0.033(2)
N3A 0.021(5) 0.015(6) 0.019(5) -0.002(4) 0.001(4) -0.004(4)
C28A 0.031(6) 0.031(7) 0.033(7) 0.002(5) -0.006(4) -0.013(5)
C29A 0.036(6) 0.035(7) 0.038(6) -0.003(5) 0.000(4) -0.018(5)
C30A 0.032(7) 0.029(7) 0.031(7) 0.002(5) -0.002(4) -0.015(5)
N4A 0.035(7) 0.032(9) 0.037(8) -0.001(5) 0.002(4) -0.015(5)

loop_
_atom_type_symbol
_atom_type_description
_atom_type_scat_dispersion_real
_atom_type_scat_dispersion_imag
_atom_type_scat_source
C C 0.0181 0.0091 'International Tables Vol C Tables 4.2.6.8 and 6.1.1.4'
H H 0.0000 0.0000 'International Tables Vol C Tables 4.2.6.8 and 6.1.1.4'
As As -0.9300 1.0051 'International Tables Vol C Tables 4.2.6.8 and 6.1.1.4'
Fe Fe -1.1336 3.1974 'International Tables Vol C Tables 4.2.6.8 and 6.1.1.4'
N N 0.0311 0.0180 'International Tables Vol C Tables 4.2.6.8 and 6.1.1.4'

loop_
_exptl_crystal_face_index_h
_exptl_crystal_face_index_k
_exptl_crystal_face_index_l
_exptl_crystal_face_perp_dist
0 -8 0 0.0155
-1 7 5 0.0338
-3 -4 9 0.0503
4 -1 -8 0.0350
0 8 -3 0.0223
-5 2 -8 0.0426
2 4 10 0.0450
-6 -6 6 0.0577
6 8 -2 0.0264
-8 -2 -4 0.0374
2 -6 6 0.0332
-2 -8 -5 0.0198
9 4 0 0.0405
0 8 -1 0.0214
8 3 3 0.0360
3 9 3 0.0318

loop_
_geom_angle_atom_site_label_1
_geom_angle_atom_site_label_2
_geom_angle_atom_site_label_3
_geom_angle
_geom_angle_site_symmetry_1
_geom_angle_site_symmetry_3
_geom_angle_publ_flag
As2 As1 As2 90.38(2) 2_764 . ?
As2 As1 Fe1 61.933(19) 2_764 2_764 ?
As2 As1 Fe1 61.763(19) 2_764 . ?
As2 As1 Fe1 61.849(19) . . ?
As2 As1 Fe1 61.469(19) . 2_764 ?
Fe1 As1 Fe1 95.63(2) . 2_764 ?
As1 As2 As1 89.62(2) 2_764 . ?
As1 As2 Fe1 61.510(19) . 2_764 ?
As1 As2 Fe1 61.547(19) 2_764 . ?
As1 As2 Fe1 61.168(19) . . ?
As1 As2 Fe1 61.504(19) 2_764 2_764 ?
Fe1 As2 Fe1 95.24(2) 2_764 . ?
C16 N1 Fe1 118.4(3) . . ?
C1 N1 C16 118.0(3) . . ?
C1 N1 Fe1 123.4(3) . . ?
C4 N2 Fe1 121.6(2) . . ?
C3 N2 C4 115.9(3) . . ?
C3 N2 Fe1 122.4(3) . . ?
C5 C4 N2 118.5(3) . . ?
C9 C4 N2 120.3(3) . . ?
C9 C4 C5 121.2(3) . . ?
C21 C16 N1 120.2(3) . . ?
C21 C16 C17 121.6(4) . . ?
C17 C16 N1 118.1(3) . . ?
C4 C5 C13 120.5(3) . . ?
C6 C5 C4 118.1(4) . . ?
C6 C5 C13 121.3(3) . . ?
C16 C21 C22 122.4(4) . . ?
C16 C21 C20 117.8(4) . . ?
C20 C21 C22 119.7(4) . . ?
C4 C9 C8 118.1(3) . . ?
C4 C9 C10 121.7(3) . . ?
C8 C9 C10 120.2(4) . . ?
C5 C6 H6 119.5 . . ?
C7 C6 C5 121.0(4) . . ?
C7 C6 H6 119.5 . . ?
N2 C3 H3 116.7 . . ?
N2 C3 C2 126.7(4) . . ?
C2 C3 H3 116.7 . . ?
N1 C1 H1 117.2 . . ?
N1 C1 C2 125.6(4) . . ?
C2 C1 H1 117.2 . . ?
C9 C8 H8 119.5 . . ?
C7 C8 C9 121.1(4) . . ?
C7 C8 H8 119.5 . . ?
C5 C13 H13 107.4 . . ?
C5 C13 C15 111.3(3) . . ?
C5 C13 C14 113.0(3) . . ?
C15 C13 H13 107.4 . . ?
C15 C13 C14 110.1(3) . . ?
C14 C13 H13 107.4 . . ?
C3 C2 H2 117.2 . . ?
C1 C2 C3 125.7(4) . . ?
C1 C2 H2 117.2 . . ?
C9 C10 H10 107.5 . . ?
C9 C10 C11 112.8(4) . . ?
C9 C10 C12 111.1(3) . . ?
C11 C10 H10 107.5 . . ?
C11 C10 C12 110.2(4) . . ?
C12 C10 H10 107.5 . . ?
C21 C22 H22 108.1 . . ?
C21 C22 C23 113.9(4) . . ?
C21 C22 C24 109.1(4) . . ?
C23 C22 H22 108.1 . . ?
C23 C22 C24 109.4(4) . . ?
C24 C22 H22 108.1 . . ?
C6 C7 H7 119.7 . . ?
C8 C7 C6 120.5(4) . . ?
C8 C7 H7 119.7 . . ?
C16 C17 C25 121.5(4) . . ?
C18 C17 C16 118.2(4) . . ?
C18 C17 C25 120.2(4) . . ?
C13 C15 H15A 109.5 . . ?
C13 C15 H15B 109.5 . . ?
C13 C15 H15C 109.5 . . ?
H15A C15 H15B 109.5 . . ?
H15A C15 H15C 109.5 . . ?
H15B C15 H15C 109.5 . . ?
C21 C20 H20 119.4 . . ?
C19 C20 C21 121.2(4) . . ?
C19 C20 H20 119.4 . . ?
C17 C18 H18 119.5 . . ?
C19 C18 C17 120.9(4) . . ?
C19 C18 H18 119.5 . . ?
C20 C19 C18 120.1(4) . . ?
C20 C19 H19 120.0 . . ?
C18 C19 H19 120.0 . . ?
C10 C11 H11A 109.5 . . ?
C10 C11 H11B 109.5 . . ?
C10 C11 H11C 109.5 . . ?
H11A C11 H11B 109.5 . . ?
H11A C11 H11C 109.5 . . ?
H11B C11 H11C 109.5 . . ?
C13 C14 H14A 109.5 . . ?
C13 C14 H14B 109.5 . . ?
C13 C14 H14C 109.5 . . ?
H14A C14 H14B 109.5 . . ?
H14A C14 H14C 109.5 . . ?
H14B C14 H14C 109.5 . . ?
C10 C12 H12A 109.5 . . ?
C10 C12 H12B 109.5 . . ?
C10 C12 H12C 109.5 . . ?
H12A C12 H12B 109.5 . . ?
H12A C12 H12C 109.5 . . ?
H12B C12 H12C 109.5 . . ?
C17 C25 H25 106.9 . . ?
C26 C25 C17 113.6(5) . . ?
C26 C25 H25 106.9 . . ?
C27 C25 C17 111.0(4) . . ?
C27 C25 H25 106.9 . . ?
C27 C25 C26 111.1(5) . . ?
C22 C23 H23A 109.5 . . ?
C22 C23 H23B 109.5 . . ?
C22 C23 H23C 109.5 . . ?
H23A C23 H23B 109.5 . . ?
H23A C23 H23C 109.5 . . ?
H23B C23 H23C 109.5 . . ?
C22 C24 H24A 109.5 . . ?
C22 C24 H24B 109.5 . . ?
C22 C24 H24C 109.5 . . ?
H24A C24 H24B 109.5 . . ?
H24A C24 H24C 109.5 . . ?
H24B C24 H24C 109.5 . . ?
C25 C26 H26A 109.5 . . ?
C25 C26 H26B 109.5 . . ?
C25 C26 H26C 109.5 . . ?
H26A C26 H26B 109.5 . . ?
H26A C26 H26C 109.5 . . ?
H26B C26 H26C 109.5 . . ?
C25 C27 H27A 109.5 . . ?
C25 C27 H27B 109.5 . . ?
C25 C27 H27C 109.5 . . ?
H27A C27 H27B 109.5 . . ?
H27A C27 H27C 109.5 . . ?
H27B C27 H27C 109.5 . . ?
C32 C40 H40 107.4 . . ?
C32 C40 C42 109.7(4) . . ?
C32 C40 C41 114.0(4) . . ?
C42 C40 H40 107.4 . . ?
C41 C40 H40 107.4 . . ?
C41 C40 C42 110.6(4) . . ?
C28 N3 C43 110.5(6) . . ?
C28 N3 Fe2B 121.6(5) . . ?
C43 N3 Fe2B 128.0(5) . . ?
C30 N4 C31 112.6(7) . . ?
C30 N4 Fe2B 121.0(6) . . ?
C31 N4 Fe2B 126.4(5) . . ?
N3 C28 H28 116.3 . . ?
N3 C28 C29 127.4(7) . . ?
C29 C28 H28 116.3 . . ?
C44 C43 N3 117.5(4) . . ?
C44 C43 N3A 119.0(8) . . ?
C48 C43 N3 120.6(4) . . ?
C48 C43 C44 121.8(4) . . ?
C48 C43 N3A 117.8(8) . . ?
N4 C30 H30 116.0 . . ?
N4 C30 C29 128.0(8) . . ?
C29 C30 H30 116.0 . . ?
C32 C31 N4 118.9(4) . . ?
C32 C31 N4A 115.8(13) . . ?
C36 C31 N4 119.3(4) . . ?
C36 C31 C32 121.7(3) . . ?
C36 C31 N4A 121.0(13) . . ?
C28 C29 H29 118.3 . . ?
C30 C29 C28 123.4(7) . . ?
C30 C29 H29 118.3 . . ?
C43 C44 C52 121.1(4) . . ?
C45 C44 C43 118.4(4) . . ?
C45 C44 C52 120.4(4) . . ?
C43 C48 C47 116.8(4) . . ?
C43 C48 C49 122.5(4) . . ?
C47 C48 C49 120.6(4) . . ?
C31 C32 C40 121.7(3) . . ?
C33 C32 C40 120.8(3) . . ?
C33 C32 C31 117.5(4) . . ?
C31 C36 C37 122.7(3) . . ?
C35 C36 C31 117.8(3) . . ?
C35 C36 C37 119.5(3) . . ?
C44 C52 H52 107.0 . . ?
C44 C52 C53 114.1(4) . . ?
C44 C52 C54 111.1(4) . . ?
C53 C52 H52 107.0 . . ?
C54 C52 H52 107.0 . . ?
C54 C52 C53 110.3(4) . . ?
C44 C45 H45 119.7 . . ?
C46 C45 C44 120.7(5) . . ?
C46 C45 H45 119.7 . . ?
C48 C47 H47 119.0 . . ?
C46 C47 C48 122.1(5) . . ?
C46 C47 H47 119.0 . . ?
C48 C49 H49 108.2 . . ?
C48 C49 C51 110.5(4) . . ?
C48 C49 C50 112.7(5) . . ?
C51 C49 H49 108.2 . . ?
C51 C49 C50 109.0(4) . . ?
C50 C49 H49 108.2 . . ?
C32 C33 H33 119.2 . . ?
C34 C33 C32 121.6(4) . . ?
C34 C33 H33 119.2 . . ?
C36 C37 H37 108.0 . . ?
C36 C37 C39 110.7(3) . . ?
C36 C37 C38 112.6(4) . . ?
C39 C37 H37 108.0 . . ?
C38 C37 H37 108.0 . . ?
C38 C37 C39 109.2(3) . . ?
C36 C35 H35 119.4 . . ?
C34 C35 C36 121.2(4) . . ?
C34 C35 H35 119.4 . . ?
C52 C53 H53A 109.5 . . ?
C52 C53 H53B 109.5 . . ?
C52 C53 H53C 109.5 . . ?
H53A C53 H53B 109.5 . . ?
H53A C53 H53C 109.5 . . ?
H53B C53 H53C 109.5 . . ?
C52 C54 H54A 109.5 . . ?
C52 C54 H54B 109.5 . . ?
C52 C54 H54C 109.5 . . ?
H54A C54 H54B 109.5 . . ?
H54A C54 H54C 109.5 . . ?
H54B C54 H54C 109.5 . . ?
C45 C46 H46 119.9 . . ?
C47 C46 C45 120.3(4) . . ?
C47 C46 H46 119.9 . . ?
C49 C51 H51A 109.5 . . ?
C49 C51 H51B 109.5 . . ?
C49 C51 H51C 109.5 . . ?
H51A C51 H51B 109.5 . . ?
H51A C51 H51C 109.5 . . ?
H51B C51 H51C 109.5 . . ?
C49 C50 H50A 109.5 . . ?
C49 C50 H50B 109.5 . . ?
C49 C50 H50C 109.5 . . ?
H50A C50 H50B 109.5 . . ?
H50A C50 H50C 109.5 . . ?
H50B C50 H50C 109.5 . . ?
C33 C34 H34 119.9 . . ?
C35 C34 C33 120.2(4) . . ?
C35 C34 H34 119.9 . . ?
C40 C42 H42A 109.5 . . ?
C40 C42 H42B 109.5 . . ?
C40 C42 H42C 109.5 . . ?
H42A C42 H42B 109.5 . . ?
H42A C42 H42C 109.5 . . ?
H42B C42 H42C 109.5 . . ?
C40 C41 H41A 109.5 . . ?
C40 C41 H41B 109.5 . . ?
C40 C41 H41C 109.5 . . ?
H41A C41 H41B 109.5 . . ?
H41A C41 H41C 109.5 . . ?
H41B C41 H41C 109.5 . . ?
C37 C39 H39A 109.5 . . ?
C37 C39 H39B 109.5 . . ?
C37 C39 H39C 109.5 . . ?
H39A C39 H39B 109.5 . . ?
H39A C39 H39C 109.5 . . ?
H39B C39 H39C 109.5 . . ?
C37 C38 H38A 109.5 . . ?
C37 C38 H38B 109.5 . . ?
C37 C38 H38C 109.5 . . ?
H38A C38 H38B 109.5 . . ?
H38A C38 H38C 109.5 . . ?
H38B C38 H38C 109.5 . . ?
As1 Fe1 As1 84.38(2) . 2_764 ?
As1 Fe1 As2 56.523(19) 2_764 . ?
As1 Fe1 As2 56.983(19) . . ?
As1 Fe1 As2 56.734(19) . 2_764 ?
As2 Fe1 As1 57.021(19) 2_764 2_764 ?
As2 Fe1 As2 84.76(2) 2_764 . ?
N1 Fe1 As1 98.53(10) . . ?
N1 Fe1 As1 150.82(9) . 2_764 ?
N1 Fe1 As2 146.92(10) . . ?
N1 Fe1 As2 100.38(9) . 2_764 ?
N2 Fe1 As1 151.60(9) . . ?
N2 Fe1 As1 98.31(9) . 2_764 ?
N2 Fe1 As2 146.12(9) . 2_764 ?
N2 Fe1 As2 101.02(9) . . ?
N2 Fe1 N1 92.70(13) . . ?
As3 Fe2A As3 83.2(3) 2_675 . ?
As3 Fe2A As4 56.8(2) 2_675 2_675 ?
As3 Fe2A As4 55.2(5) . 2_675 ?
As4 Fe2A As3 57.1(2) . . ?
As4 Fe2A As4 83.8(4) . 2_675 ?
N3A Fe2A As3 95.7(7) . . ?
N3A Fe2A As4 143.0(7) . . ?
N3A Fe2A As4 101.3(7) . 2_675 ?
N4A Fe2A As3 153.1(11) . . ?
N4A Fe2A As4 102.1(10) . . ?
N4A Fe2A As4 146.4(10) . 2_675 ?
N4A Fe2A N3A 93.6(11) . . ?
As5 As6 Fe2B 63.10(5) . . ?
As5 As6 Fe2B 63.45(6) . 2_675 ?
Fe2B As6 Fe2B 72.71(10) . 2_675 ?
As6 As5 Fe2B 62.79(5) . . ?
As6 As5 Fe2B 63.30(6) . 2_675 ?
Fe2B As5 Fe2B 72.54(11) . 2_675 ?
N3 Fe2B N4 91.9(3) . . ?
N3 Fe2B As6 138.4(2) . . ?
N3 Fe2B As6 94.6(2) . 2_675 ?
N3 Fe2B As5 136.4(2) . 2_675 ?
N3 Fe2B As5 95.4(2) . . ?
N3 Fe2B Fe2B 134.0(2) . 2_675 ?
N4 Fe2B As6 95.4(2) . . ?
N4 Fe2B As6 136.5(2) . 2_675 ?
N4 Fe2B As5 138.3(2) . . ?
N4 Fe2B As5 94.6(2) . 2_675 ?
N4 Fe2B Fe2B 134.0(2) . 2_675 ?
As6 Fe2B As6 107.29(10) . 2_675 ?
As6 Fe2B As5 83.77(9) . 2_675 ?
As6 Fe2B As5 54.11(4) . . ?
As6 Fe2B As5 53.25(5) 2_675 2_675 ?
As6 Fe2B Fe2B 53.04(8) 2_675 2_675 ?
As6 Fe2B Fe2B 54.25(7) . 2_675 ?
As5 Fe2B As6 83.70(10) . 2_675 ?
As5 Fe2B As5 107.46(11) . 2_675 ?
As5 Fe2B Fe2B 54.28(7) . 2_675 ?
As5 Fe2B Fe2B 53.18(7) 2_675 2_675 ?
Fe2A As3 Fe2A 96.8(3) 2_675 . ?
As4 As3 Fe2A 63.0(3) 2_675 . ?
As4 As3 Fe2A 61.2(2) . . ?
As4 As3 As4 90.6(3) 2_675 . ?
As3 As4 Fe2A 61.7(2) . . ?
As3 As4 Fe2A 62.2(4) 2_675 . ?
As3 As4 As3 89.4(3) 2_675 . ?
C43 N3A Fe2A 113.4(13) . . ?
C28A N3A C43 123.6(18) . . ?
C28A N3A Fe2A 121.8(17) . . ?
N3A C28A H28A 116.1 . . ?
N3A C28A C29A 128(2) . . ?
C29A C28A H28A 116.1 . . ?
C28A C29A H29A 118.9 . . ?
C28A C29A C30A 122(2) . . ?
C30A C29A H29A 118.9 . . ?
C29A C30A H30A 117.7 . . ?
N4A C30A C29A 125(3) . . ?
N4A C30A H30A 117.7 . . ?
C31 N4A Fe2A 114.3(17) . . ?
C30A N4A C31 119(2) . . ?
C30A N4A Fe2A 126(2) . . ?

loop_
_geom_bond_atom_site_label_1
_geom_bond_atom_site_label_2
_geom_bond_distance
_geom_bond_site_symmetry_2
_geom_bond_publ_flag
As1 As2 2.4276(7) 2_764 ?
As1 As2 2.4423(6) . ?
As1 Fe1 2.5516(7) . ?
As1 Fe1 2.5588(7) 2_764 ?
As2 Fe1 2.5579(7) 2_764 ?
As2 Fe1 2.5681(7) . ?
N1 C16 1.444(5) . ?
N1 C1 1.316(5) . ?
N1 Fe1 2.012(3) . ?
N2 C4 1.446(5) . ?
N2 C3 1.331(5) . ?
N2 Fe1 1.990(3) . ?
C4 C5 1.414(5) . ?
C4 C9 1.401(5) . ?
C16 C21 1.400(5) . ?
C16 C17 1.402(6) . ?
C5 C6 1.389(5) . ?
C5 C13 1.517(5) . ?
C21 C22 1.513(6) . ?
C21 C20 1.404(6) . ?
C9 C8 1.402(6) . ?
C9 C10 1.522(5) . ?
C6 H6 0.9500 . ?
C6 C7 1.383(6) . ?
C3 H3 0.9500 . ?
C3 C2 1.388(6) . ?
C1 H1 0.9500 . ?
C1 C2 1.386(6) . ?
C8 H8 0.9500 . ?
C8 C7 1.368(6) . ?
C13 H13 1.0000 . ?
C13 C15 1.532(6) . ?
C13 C14 1.538(5) . ?
C2 H2 0.9500 . ?
C10 H10 1.0000 . ?
C10 C11 1.532(7) . ?
C10 C12 1.537(6) . ?
C22 H22 1.0000 . ?
C22 C23 1.531(6) . ?
C22 C24 1.549(7) . ?
C7 H7 0.9500 . ?
C17 C18 1.393(7) . ?
C17 C25 1.525(6) . ?
C15 H15A 0.9800 . ?
C15 H15B 0.9800 . ?
C15 H15C 0.9800 . ?
C20 H20 0.9500 . ?
C20 C19 1.372(7) . ?
C18 H18 0.9500 . ?
C18 C19 1.387(8) . ?
C19 H19 0.9500 . ?
C11 H11A 0.9800 . ?
C11 H11B 0.9800 . ?
C11 H11C 0.9800 . ?
C14 H14A 0.9800 . ?
C14 H14B 0.9800 . ?
C14 H14C 0.9800 . ?
C12 H12A 0.9800 . ?
C12 H12B 0.9800 . ?
C12 H12C 0.9800 . ?
C25 H25 1.0000 . ?
C25 C26 1.520(8) . ?
C25 C27 1.510(9) . ?
C23 H23A 0.9800 . ?
C23 H23B 0.9800 . ?
C23 H23C 0.9800 . ?
C24 H24A 0.9800 . ?
C24 H24B 0.9800 . ?
C24 H24C 0.9800 . ?
C26 H26A 0.9800 . ?
C26 H26B 0.9800 . ?
C26 H26C 0.9800 . ?
C27 H27A 0.9800 . ?
C27 H27B 0.9800 . ?
C27 H27C 0.9800 . ?
C40 H40 1.0000 . ?
C40 C32 1.514(6) . ?
C40 C42 1.531(7) . ?
C40 C41 1.521(6) . ?
N3 C28 1.326(9) . ?
N3 C43 1.426(8) . ?
N3 Fe2B 2.011(7) . ?
N4 C30 1.313(11) . ?
N4 C31 1.433(8) . ?
N4 Fe2B 2.043(8) . ?
C28 H28 0.9500 . ?
C28 C29 1.404(10) . ?
C43 C44 1.404(6) . ?
C43 C48 1.397(6) . ?
C43 N3A 1.60(2) . ?
C30 H30 0.9500 . ?
C30 C29 1.392(10) . ?
C31 C32 1.411(5) . ?
C31 C36 1.407(5) . ?
C31 N4A 1.53(3) . ?
C29 H29 0.9500 . ?
C44 C52 1.516(6) . ?
C44 C45 1.392(6) . ?
C48 C47 1.413(7) . ?
C48 C49 1.511(6) . ?
C32 C33 1.397(6) . ?
C36 C37 1.516(5) . ?
C36 C35 1.402(5) . ?
C52 H52 1.0000 . ?
C52 C53 1.529(7) . ?
C52 C54 1.529(8) . ?
C45 H45 0.9500 . ?
C45 C46 1.381(8) . ?
C47 H47 0.9500 . ?
C47 C46 1.356(8) . ?
C49 H49 1.0000 . ?
C49 C51 1.526(6) . ?
C49 C50 1.534(7) . ?
C33 H33 0.9500 . ?
C33 C34 1.380(7) . ?
C37 H37 1.0000 . ?
C37 C39 1.540(6) . ?
C37 C38 1.531(6) . ?
C35 H35 0.9500 . ?
C35 C34 1.377(6) . ?
C53 H53A 0.9800 . ?
C53 H53B 0.9800 . ?
C53 H53C 0.9800 . ?
C54 H54A 0.9800 . ?
C54 H54B 0.9800 . ?
C54 H54C 0.9800 . ?
C46 H46 0.9500 . ?
C51 H51A 0.9800 . ?
C51 H51B 0.9800 . ?
C51 H51C 0.9800 . ?
C50 H50A 0.9800 . ?
C50 H50B 0.9800 . ?
C50 H50C 0.9800 . ?
C34 H34 0.9500 . ?
C42 H42A 0.9800 . ?
C42 H42B 0.9800 . ?
C42 H42C 0.9800 . ?
C41 H41A 0.9800 . ?
C41 H41B 0.9800 . ?
C41 H41C 0.9800 . ?
C39 H39A 0.9800 . ?
C39 H39B 0.9800 . ?
C39 H39C 0.9800 . ?
C38 H38A 0.9800 . ?
C38 H38B 0.9800 . ?
C38 H38C 0.9800 . ?
Fe2A As3 2.568(6) . ?
Fe2A As3 2.559(7) 2_675 ?
Fe2A As4 2.595(8) 2_675 ?
Fe2A As4 2.558(8) . ?
Fe2A N3A 1.98(2) . ?
Fe2A N4A 1.96(3) . ?
As6 As5 2.2414(13) . ?
As6 Fe2B 2.499(2) 2_675 ?
As6 Fe2B 2.461(2) . ?
As5 Fe2B 2.5022(19) 2_675 ?
As5 Fe2B 2.4673(17) . ?
Fe2B Fe2B 2.940(5) 2_675 ?
As3 As4 2.391(18) 2_675 ?
As3 As4 2.451(8) . ?
N3A C28A 1.34(3) . ?
C28A H28A 0.9500 . ?
C28A C29A 1.42(3) . ?
C29A H29A 0.9500 . ?
C29A C30A 1.44(3) . ?
C30A H30A 0.9500 . ?
C30A N4A 1.30(3) . ?

loop_
_geom_torsion_atom_site_label_1
_geom_torsion_atom_site_label_2
_geom_torsion_atom_site_label_3
_geom_torsion_atom_site_label_4
_geom_torsion
_geom_torsion_site_symmetry_1
_geom_torsion_site_symmetry_2
_geom_torsion_site_symmetry_3
_geom_torsion_site_symmetry_4
_geom_torsion_publ_flag
N1 C16 C21 C22 11.0(6) . . . . ?
N1 C16 C21 C20 -172.0(4) . . . . ?
N1 C16 C17 C18 173.5(4) . . . . ?
N1 C16 C17 C25 -7.6(6) . . . . ?
N1 C1 C2 C3 10.1(7) . . . . ?
N2 C4 C5 C6 -179.8(3) . . . . ?
N2 C4 C5 C13 2.7(5) . . . . ?
N2 C4 C9 C8 179.7(3) . . . . ?
N2 C4 C9 C10 -1.5(5) . . . . ?
N2 C3 C2 C1 -10.0(7) . . . . ?
C4 N2 C3 C2 174.6(4) . . . . ?
C4 C5 C6 C7 0.4(6) . . . . ?
C4 C5 C13 C15 86.9(4) . . . . ?
C4 C5 C13 C14 -148.5(3) . . . . ?
C4 C9 C8 C7 -0.2(6) . . . . ?
C4 C9 C10 C11 142.1(4) . . . . ?
C4 C9 C10 C12 -93.5(4) . . . . ?
C16 N1 C1 C2 -168.4(4) . . . . ?
C16 C21 C22 C23 -144.7(4) . . . . ?
C16 C21 C22 C24 92.7(5) . . . . ?
C16 C21 C20 C19 -2.1(6) . . . . ?
C16 C17 C18 C19 -0.7(7) . . . . ?
C16 C17 C25 C26 136.8(5) . . . . ?
C16 C17 C25 C27 -97.2(6) . . . . ?
C5 C4 C9 C8 1.5(5) . . . . ?
C5 C4 C9 C10 -179.7(3) . . . . ?
C5 C6 C7 C8 0.9(6) . . . . ?
C21 C16 C17 C18 -2.1(6) . . . . ?
C21 C16 C17 C25 176.8(4) . . . . ?
C21 C20 C19 C18 -0.6(8) . . . . ?
C9 C4 C5 C6 -1.6(5) . . . . ?
C9 C4 C5 C13 -179.0(3) . . . . ?
C9 C8 C7 C6 -1.0(7) . . . . ?
C6 C5 C13 C15 -90.4(4) . . . . ?
C6 C5 C13 C14 34.1(5) . . . . ?
C3 N2 C4 C5 -99.1(4) . . . . ?
C3 N2 C4 C9 82.6(4) . . . . ?
C1 N1 C16 C21 -91.0(5) . . . . ?
C1 N1 C16 C17 93.4(4) . . . . ?
C8 C9 C10 C11 -39.1(5) . . . . ?
C8 C9 C10 C12 85.3(5) . . . . ?
C13 C5 C6 C7 177.8(4) . . . . ?
C10 C9 C8 C7 -179.0(4) . . . . ?
C22 C21 C20 C19 175.0(4) . . . . ?
C17 C16 C21 C22 -173.6(4) . . . . ?
C17 C16 C21 C20 3.4(6) . . . . ?
C17 C18 C19 C20 2.1(8) . . . . ?
C20 C21 C22 C23 38.4(6) . . . . ?
C20 C21 C22 C24 -84.3(5) . . . . ?
C18 C17 C25 C26 -44.3(6) . . . . ?
C18 C17 C25 C27 81.7(7) . . . . ?
C25 C17 C18 C19 -179.7(5) . . . . ?
C40 C32 C33 C34 175.1(4) . . . . ?
N3 C28 C29 C30 11.8(13) . . . . ?
N3 C43 C44 C52 -6.6(7) . . . . ?
N3 C43 C44 C45 177.4(5) . . . . ?
N3 C43 C48 C47 -176.3(5) . . . . ?
N3 C43 C48 C49 7.8(7) . . . . ?
N4 C30 C29 C28 -11.6(13) . . . . ?
N4 C31 C32 C40 8.6(7) . . . . ?
N4 C31 C32 C33 -174.8(5) . . . . ?
N4 C31 C36 C37 -7.1(6) . . . . ?
N4 C31 C36 C35 174.9(5) . . . . ?
C28 N3 C43 C44 98.9(6) . . . . ?
C28 N3 C43 C48 -83.9(7) . . . . ?
C43 N3 C28 C29 -169.9(6) . . . . ?
C43 C44 C52 C53 147.4(4) . . . . ?
C43 C44 C52 C54 -87.1(5) . . . . ?
C43 C44 C45 C46 -0.8(7) . . . . ?
C43 C48 C47 C46 -1.3(7) . . . . ?
C43 C48 C49 C51 99.2(5) . . . . ?
C43 C48 C49 C50 -138.5(4) . . . . ?
C43 N3A C28A C29A -165(2) . . . . ?
C30 N4 C31 C32 -97.4(7) . . . . ?
C30 N4 C31 C36 84.3(7) . . . . ?
C31 N4 C30 C29 168.9(7) . . . . ?
C31 C32 C33 C34 -1.5(6) . . . . ?
C31 C36 C37 C39 -99.4(4) . . . . ?
C31 C36 C37 C38 138.1(4) . . . . ?
C31 C36 C35 C34 1.4(6) . . . . ?
C44 C43 C48 C47 0.8(6) . . . . ?
C44 C43 C48 C49 -175.1(4) . . . . ?
C44 C43 N3A Fe2A -87.3(12) . . . . ?
C44 C43 N3A C28A 80(2) . . . . ?
C44 C45 C46 C47 0.3(8) . . . . ?
C48 C43 C44 C52 176.3(4) . . . . ?
C48 C43 C44 C45 0.3(7) . . . . ?
C48 C43 N3A Fe2A 106.0(10) . . . . ?
C48 C43 N3A C28A -86(2) . . . . ?
C48 C47 C46 C45 0.8(8) . . . . ?
C32 C31 C36 C37 174.7(4) . . . . ?
C32 C31 C36 C35 -3.3(6) . . . . ?
C32 C31 N4A Fe2A 93.7(17) . . . . ?
C32 C31 N4A C30A -87(3) . . . . ?
C32 C33 C34 C35 -0.4(7) . . . . ?
C36 C31 C32 C40 -173.2(4) . . . . ?
C36 C31 C32 C33 3.4(6) . . . . ?
C36 C31 N4A Fe2A -99.7(18) . . . . ?
C36 C31 N4A C30A 80(3) . . . . ?
C36 C35 C34 C33 0.5(6) . . . . ?
C52 C44 C45 C46 -176.9(5) . . . . ?
C45 C44 C52 C53 -36.6(6) . . . . ?
C45 C44 C52 C54 88.8(5) . . . . ?
C47 C48 C49 C51 -76.5(6) . . . . ?
C47 C48 C49 C50 45.8(6) . . . . ?
C49 C48 C47 C46 174.6(4) . . . . ?
C37 C36 C35 C34 -176.8(4) . . . . ?
C35 C36 C37 C39 78.7(5) . . . . ?
C35 C36 C37 C38 -43.9(5) . . . . ?
C42 C40 C32 C31 91.6(5) . . . . ?
C42 C40 C32 C33 -84.9(5) . . . . ?
C41 C40 C32 C31 -143.8(4) . . . . ?
C41 C40 C32 C33 39.8(5) . . . . ?
Fe1 N1 C16 C21 93.5(4) . . . . ?
Fe1 N1 C16 C17 -82.1(4) . . . . ?
Fe1 N1 C1 C2 6.8(6) . . . . ?
Fe1 N2 C4 C5 82.6(4) . . . . ?
Fe1 N2 C4 C9 -95.7(4) . . . . ?
Fe1 N2 C3 C2 -7.2(6) . . . . ?
Fe2A N3A C28A C29A 2(4) . . . . ?
Fe2B N3 C28 C29 10.8(11) . . . . ?
Fe2B N3 C43 C44 -81.8(6) . . . . ?
Fe2B N3 C43 C48 95.3(6) . . . . ?
Fe2B N4 C30 C29 -10.7(12) . . . . ?
Fe2B N4 C31 C32 82.2(7) . . . . ?
Fe2B N4 C31 C36 -96.1(6) . . . . ?
N3A C43 C44 C52 10.1(11) . . . . ?
N3A C43 C44 C45 -165.9(10) . . . . ?
N3A C43 C48 C47 167.1(10) . . . . ?
N3A C43 C48 C49 -8.8(11) . . . . ?
N3A C28A C29A C30A 14(4) . . . . ?
C28A C29A C30A N4A -11(4) . . . . ?
C29A C30A N4A C31 173(2) . . . . ?
C29A C30A N4A Fe2A -8(5) . . . . ?
N4A C31 C32 C40 -6.7(13) . . . . ?
N4A C31 C32 C33 169.9(13) . . . . ?
N4A C31 C36 C37 9.0(14) . . . . ?
N4A C31 C36 C35 -169.1(13) . . . . ?

loop_
_exptl_oxdiff_crystal_face_indexfrac_h
_exptl_oxdiff_crystal_face_indexfrac_k
_exptl_oxdiff_crystal_face_indexfrac_l
_exptl_oxdiff_crystal_face_x
_exptl_oxdiff_crystal_face_y
_exptl_oxdiff_crystal_face_z
-0.0042 -8.0009 -0.0048 0.0890 0.4589 -0.8374
-0.9987 6.9976 5.0023 0.4138 -0.4868 0.7977
-3.0063 -4.0069 8.9946 0.9517 -0.0736 -0.3143
4.0034 -0.9936 -7.9984 -0.8200 0.4927 -0.1835
0.0055 8.0025 -2.9939 -0.3729 -0.4824 0.7922
-4.9957 2.0014 -7.9934 -0.6867 -0.7998 0.0364
1.9977 3.9965 9.9972 0.8648 0.0979 0.5904
-6.0062 -6.0074 5.9958 0.7456 -0.3558 -0.6003
6.0054 8.0055 -1.9965 -0.3893 0.2724 0.8699
-7.9998 -2.0030 -3.9966 -0.2082 -0.9126 -0.3533
1.9943 -6.0026 5.9930 0.5975 0.6401 -0.5166
-2.0020 -7.9995 -5.0018 -0.3472 0.1707 -0.9337
8.9979 4.0212 0.0008 -0.2110 0.8895 0.5144
0.0057 8.0052 -0.9816 -0.1824 -0.4667 0.8229
7.9980 3.0153 2.9951 0.1021 0.8463 0.4441
3.0051 9.0078 3.0121 0.1290 -0.1194 1.0195
